data_4035177
loop_
_publ_author_name
'Shan, Huanyu'
'Zhou, Qiaoxia'
'Yu, Jinglu'
'Zhang, Shuoqing'
'Hong, Xin'
'Lin, Xufeng'

_publ_section_title
;
 Rhodium-Catalyzed Asymmetric Addition of Organoboronic Acids to Aldimines
 Using Chiral Spiro Monophosphite-Olefin Ligands: Method Development and
 Mechanistic Studies.
;
_journal_issue 19
_journal_name_full 'The Journal of organic chemistry'
_journal_page_first 11873
_journal_page_last 11885
_journal_paper_doi 10.1021/acs.joc.8b01764
_journal_volume 83
_journal_year 2018
_chemical_absolute_configuration rmad
_chemical_formula_moiety 'C45 H64 O6'
_chemical_formula_sum 'C45 H64 O6'
_chemical_formula_weight 700.96
_space_group_crystal_system orthorhombic
_space_group_IT_number 19
_space_group_name_Hall 'P 2ac 2ab'
_space_group_name_H-M_alt 'P 21 21 21'
_atom_sites_solution_hydrogens geom
_atom_sites_solution_primary direct
_audit_creation_date 2017-07-24
_audit_creation_method
;
Olex2 1.2
(compiled 2017.03.28 svn.r3405 for OlexSys, GUI svn.r5337)
;
_cell_angle_alpha 90
_cell_angle_beta 90
_cell_angle_gamma 90
_cell_formula_units_Z 4
_cell_length_a 10.53555(14)
_cell_length_b 16.17984(19)
_cell_length_c 24.4076(3)
_cell_measurement_reflns_used 12544
_cell_measurement_temperature 170
_cell_measurement_theta_max 66.7892
_cell_measurement_theta_min 3.2744
_cell_volume 4160.61(9)
_computing_cell_refinement
;
CrysAlisPro, Agilent Technologies,
Version 1.171.35.11 (release 16-05-2011 CrysAlis171 .NET)
(compiled May 16 2011,17:55:39)
;
_computing_data_collection
;
CrysAlisPro, Agilent Technologies,
Version 1.171.35.11 (release 16-05-2011 CrysAlis171 .NET)
(compiled May 16 2011,17:55:39)
;
_computing_data_reduction
;
CrysAlisPro, Agilent Technologies,
Version 1.171.35.11 (release 16-05-2011 CrysAlis171 .NET)
(compiled May 16 2011,17:55:39)
;
_computing_molecular_graphics 'Olex2 (Dolomanov et al., 2009)'
_computing_publication_material 'Olex2 (Dolomanov et al., 2009)'
_computing_structure_refinement 'ShelXL (Sheldrick, 2015)'
_computing_structure_solution 'ShelXS (Sheldrick, 2008)'
_diffrn_ambient_temperature 170
_diffrn_detector_area_resol_mean 10.3592
_diffrn_measured_fraction_theta_full 0.994
_diffrn_measured_fraction_theta_max 0.994
_diffrn_measurement_details
;
#__ type_ start__ end____ width___ exp.time_
  1 omega   15.00  113.00   1.0000    1.5000
omega____ theta____ kappa____ phi______ frames
    -       41.5688   38.0000 -150.0000 98

#__ type_ start__ end____ width___ exp.time_
  2 omega  -25.00   67.00   1.0000    1.5000
omega____ theta____ kappa____ phi______ frames
    -       41.5688  -38.0000   30.0000 92

#__ type_ start__ end____ width___ exp.time_
  3 omega    3.00   92.00   1.0000    1.5000
omega____ theta____ kappa____ phi______ frames
    -       41.5688 -125.0000  -30.0000 89

#__ type_ start__ end____ width___ exp.time_
  4 omega   31.00   78.00   1.0000    3.0000
omega____ theta____ kappa____ phi______ frames
    -       93.5000  -91.0000  -79.0000 47

#__ type_ start__ end____ width___ exp.time_
  5 omega   35.00   65.00   1.0000    3.0000
omega____ theta____ kappa____ phi______ frames
    -       93.5000  -93.0000 -141.0000 30

#__ type_ start__ end____ width___ exp.time_
  6 omega   90.00  133.00   1.0000    3.0000
omega____ theta____ kappa____ phi______ frames
    -       93.5000  -93.0000 -141.0000 43

#__ type_ start__ end____ width___ exp.time_
  7 omega    9.00  128.00   1.0000    3.0000
omega____ theta____ kappa____ phi______ frames
    -       93.5000  -90.0000   50.0000 119

#__ type_ start__ end____ width___ exp.time_
  8 omega   32.00  168.00   1.0000    3.0000
omega____ theta____ kappa____ phi______ frames
    -       93.5000   15.0000  -60.0000 136

#__ type_ start__ end____ width___ exp.time_
  9 omega  112.00  166.00   1.0000    3.0000
omega____ theta____ kappa____ phi______ frames
    -       93.5000   45.0000  -30.0000 54

#__ type_ start__ end____ width___ exp.time_
 10 omega   52.00   77.00   1.0000    3.0000
omega____ theta____ kappa____ phi______ frames
    -       93.5000  -45.0000 -180.0000 25

#__ type_ start__ end____ width___ exp.time_
 11 omega   19.00   74.00   1.0000    3.0000
omega____ theta____ kappa____ phi______ frames
    -       93.5000  -45.0000   30.0000 55

#__ type_ start__ end____ width___ exp.time_
 12 omega   19.00   56.00   1.0000    3.0000
omega____ theta____ kappa____ phi______ frames
    -       93.5000  -45.0000  -30.0000 37

#__ type_ start__ end____ width___ exp.time_
 13 omega   23.00   74.00   1.0000    3.0000
omega____ theta____ kappa____ phi______ frames
    -       93.5000  -45.0000  -90.0000 51

#__ type_ start__ end____ width___ exp.time_
 14 omega   96.00  124.00   1.0000    3.0000
omega____ theta____ kappa____ phi______ frames
    -       93.5000  -91.0000  -79.0000 28

#__ type_ start__ end____ width___ exp.time_
 15 omega   86.00  123.00   1.0000    3.0000
omega____ theta____ kappa____ phi______ frames
    -       93.5000  -90.0000  132.0000 37

#__ type_ start__ end____ width___ exp.time_
 16 omega   19.00   75.00   1.0000    3.0000
omega____ theta____ kappa____ phi______ frames
    -       93.5000  -45.0000  120.0000 56

#__ type_ start__ end____ width___ exp.time_
 17 omega   16.00   65.00   1.0000    3.0000
omega____ theta____ kappa____ phi______ frames
    -       93.5000  -90.0000  132.0000 49
;
_diffrn_measurement_device_type 'Xcalibur, Atlas, Gemini ultra'
_diffrn_measurement_method '\w scans'
_diffrn_orient_matrix_UB_11 -0.0927340000
_diffrn_orient_matrix_UB_12 -0.0523512000
_diffrn_orient_matrix_UB_13 -0.0342939000
_diffrn_orient_matrix_UB_21 -0.0326519000
_diffrn_orient_matrix_UB_22 -0.0516412000
_diffrn_orient_matrix_UB_23 0.0511285000
_diffrn_orient_matrix_UB_31 -0.1082362000
_diffrn_orient_matrix_UB_32 0.0604616000
_diffrn_orient_matrix_UB_33 0.0139689000
_diffrn_radiation_monochromator mirror
_diffrn_radiation_type CuK\a
_diffrn_radiation_wavelength 1.54184
_diffrn_reflns_av_R_equivalents 0.0563
_diffrn_reflns_av_unetI/netI 0.0402
_diffrn_reflns_Laue_measured_fraction_full 0.994
_diffrn_reflns_Laue_measured_fraction_max 0.994
_diffrn_reflns_limit_h_max 9
_diffrn_reflns_limit_h_min -12
_diffrn_reflns_limit_k_max 19
_diffrn_reflns_limit_k_min -18
_diffrn_reflns_limit_l_max 28
_diffrn_reflns_limit_l_min -26
_diffrn_reflns_number 27682
_diffrn_reflns_point_group_measured_fraction_full 0.988
_diffrn_reflns_point_group_measured_fraction_max 0.988
_diffrn_reflns_theta_full 66.900
_diffrn_reflns_theta_max 66.900
_diffrn_reflns_theta_min 3.277
_diffrn_source 'Enhance Ultra (Cu) X-ray Source'
_exptl_absorpt_coefficient_mu 0.568
_exptl_absorpt_correction_T_max 1.00000
_exptl_absorpt_correction_T_min 0.69514
_exptl_absorpt_correction_type multi-scan
_exptl_absorpt_process_details
;
CrysAlisPro, Agilent Technologies,
Version 1.171.35.11 (release 16-05-2011 CrysAlis171 .NET)
(compiled May 16 2011,17:55:39)
Empirical absorption correction using spherical harmonics,
 implemented in SCALE3 ABSPACK scaling algorithm.
;
_exptl_crystal_colour colourless
_exptl_crystal_colour_primary colourless
_exptl_crystal_density_diffrn 1.119
_exptl_crystal_description block
_exptl_crystal_F_000 1528
_exptl_crystal_size_max 0.49
_exptl_crystal_size_mid 0.46
_exptl_crystal_size_min 0.4
_refine_diff_density_max 0.217
_refine_diff_density_min -0.252
_refine_diff_density_rms 0.058
_refine_ls_abs_structure_details
;
 Flack x determined using 2640 quotients [(I+)-(I-)]/[(I+)+(I-)]
 (Parsons, Flack and Wagner, Acta Cryst. B69 (2013) 249-259).
;
_refine_ls_abs_structure_Flack -0.13(13)
_refine_ls_extinction_method none
_refine_ls_goodness_of_fit_ref 1.059
_refine_ls_hydrogen_treatment constr
_refine_ls_matrix_type full
_refine_ls_number_parameters 472
_refine_ls_number_reflns 7314
_refine_ls_number_restraints 0
_refine_ls_restrained_S_all 1.059
_refine_ls_R_factor_all 0.0512
_refine_ls_R_factor_gt 0.0454
_refine_ls_shift/su_max 0.000
_refine_ls_shift/su_mean 0.000
_refine_ls_structure_factor_coef Fsqd
_refine_ls_weighting_details 'w=1/[\s^2^(Fo^2^)+(0.0708P)^2^+0.2367P] where P=(Fo^2^+2Fc^2^)/3'
_refine_ls_weighting_scheme calc
_refine_ls_wR_factor_gt 0.1102
_refine_ls_wR_factor_ref 0.1169
_reflns_Friedel_coverage 0.775
_reflns_Friedel_fraction_full 0.980
_reflns_Friedel_fraction_max 0.980
_reflns_number_gt 6680
_reflns_number_total 7314
_reflns_threshold_expression 'I > 2\s(I)'
_cod_data_source_file jo8b01764_si_003.cif
_cod_data_source_block 170722_shy_20170714_2
_cod_database_code 4035177
_shelx_shelxl_version_number 2016/6
_chemical_oxdiff_formula 'c h o'
_shelx_space_group_comment
;
The symmetry employed for this shelxl refinement is uniquely defined
by the following loop, which should always be used as a source of
symmetry information in preference to the above space-group names.
They are only intended as comments.
;
_shelx_estimated_absorpt_t_max 0.805
_shelx_estimated_absorpt_t_min 0.768
_reflns_odcompleteness_completeness 99.95
_reflns_odcompleteness_iscentric 1
_reflns_odcompleteness_theta 64.99
_olex2_refinement_description
;
1. Fixed Uiso
 At 1.2 times of:
  All C(H) groups, All C(H,H) groups
 At 1.5 times of:
  All C(H,H,H) groups
2.a Ternary CH refined with riding coordinates:
 C19(H19), C20(H20), C23(H23), C25(H25), C35(H35), C36(H36), C39(H39), C41(H41)
2.b Secondary CH2 refined with riding coordinates:
 C8(H8A,H8B), C10(H10A,H10B), C21(H21A,H21B), C22(H22A,H22B), C24(H24A,H24B),
 C37(H37A,H37B), C38(H38A,H38B), C40(H40A,H40B)
2.c Aromatic/amide H refined with riding coordinates:
 C1(H1), C4(H4), C14(H14), C17(H17)
2.d Idealised Me refined as rotating group:
 C26(H26A,H26B,H26C), C27(H27A,H27B,H27C), C28(H28A,H28B,H28C), C29(H29A,H29B,
 H29C), C30(H30A,H30B,H30C), C31(H31A,H31B,H31C), C32(H32A,H32B,H32C), C33(H33A,
 H33B,H33C), C42(H42A,H42B,H42C), C43(H43A,H43B,H43C), C44(H44A,H44B,H44C),
 C45(H45A,H45B,H45C)
;
_olex2_submission_special_instructions 'No special instructions were received'

loop_
_space_group_symop_operation_xyz
'x, y, z'
'-x+1/2, -y, z+1/2'
'x+1/2, -y+1/2, -z'
'-x, y+1/2, -z+1/2'

loop_
_atom_site_label
_atom_site_type_symbol
_atom_site_fract_x
_atom_site_fract_y
_atom_site_fract_z
_atom_site_U_iso_or_equiv
_atom_site_adp_type
_atom_site_occupancy
_atom_site_site_symmetry_order
_atom_site_calc_flag
_atom_site_refinement_flags_posn
O1 O 0.07877(17) 0.51990(10) 0.87494(8) 0.0360(4) Uani 1 1 d .
O2 O -0.09637(18) 0.58106(12) 0.90996(9) 0.0468(5) Uani 1 1 d .
O3 O 0.09595(17) 0.64200(10) 0.90794(8) 0.0375(4) Uani 1 1 d .
O4 O 0.37667(18) 0.12246(11) 0.85211(8) 0.0398(5) Uani 1 1 d .
O5 O 0.3165(2) -0.00711(13) 0.82969(9) 0.0521(6) Uani 1 1 d .
O6 O 0.49176(17) 0.05327(11) 0.79528(8) 0.0384(4) Uani 1 1 d .
C1 C 0.0163(2) 0.37904(14) 0.88499(10) 0.0297(5) Uani 1 1 d .
H1 H 0.068396 0.375105 0.916645 0.036 Uiso 1 1 calc R
C2 C 0.0061(2) 0.45210(14) 0.85660(10) 0.0297(5) Uani 1 1 d .
C3 C -0.0649(2) 0.46087(15) 0.80873(10) 0.0319(5) Uani 1 1 d .
C4 C -0.1336(3) 0.39204(15) 0.79116(10) 0.0314(5) Uani 1 1 d .
H4 H -0.184426 0.395615 0.759094 0.038 Uiso 1 1 calc R
C5 C -0.1282(2) 0.31837(14) 0.82023(10) 0.0273(5) Uani 1 1 d .
C6 C -0.0517(2) 0.31095(14) 0.86613(10) 0.0268(5) Uani 1 1 d .
C7 C -0.0613(2) 0.22530(15) 0.89178(10) 0.0303(5) Uani 1 1 d .
C8 C -0.1366(3) 0.17752(16) 0.84675(12) 0.0390(6) Uani 1 1 d .
H8A H -0.077759 0.143417 0.824649 0.047 Uiso 1 1 calc R
H8B H -0.199630 0.140392 0.864068 0.047 Uiso 1 1 calc R
C9 C -0.2043(3) 0.24031(16) 0.80989(11) 0.0346(6) Uani 1 1 d .
C10 C -0.1231(3) 0.22890(18) 0.94974(12) 0.0404(6) Uani 1 1 d .
H10A H -0.114210 0.285139 0.965250 0.048 Uiso 1 1 calc R
H10B H -0.214600 0.215618 0.947203 0.048 Uiso 1 1 calc R
C11 C -0.0556(3) 0.16564(17) 0.98689(11) 0.0369(6) Uani 1 1 d .
C12 C 0.0691(2) 0.15298(14) 0.95725(10) 0.0293(5) Uani 1 1 d .
C13 C 0.0645(2) 0.18436(13) 0.90439(10) 0.0271(5) Uani 1 1 d .
C14 C 0.1658(2) 0.17260(14) 0.86894(10) 0.0297(5) Uani 1 1 d .
H14 H 0.162780 0.193105 0.832488 0.036 Uiso 1 1 calc R
C15 C 0.2714(2) 0.13036(15) 0.88778(11) 0.0313(5) Uani 1 1 d .
C16 C 0.2814(3) 0.10017(15) 0.94097(11) 0.0346(6) Uani 1 1 d .
C17 C 0.1776(3) 0.11206(15) 0.97545(10) 0.0331(6) Uani 1 1 d .
H17 H 0.180869 0.091941 1.011992 0.040 Uiso 1 1 calc R
C18 C 0.0129(2) 0.58235(15) 0.89899(10) 0.0305(5) Uani 1 1 d .
C19 C 0.0493(2) 0.71986(15) 0.93105(11) 0.0325(6) Uani 1 1 d .
H19 H -0.039983 0.712602 0.944054 0.039 Uiso 1 1 calc R
C20 C 0.1341(3) 0.74192(17) 0.97908(12) 0.0392(6) Uani 1 1 d .
H20 H 0.223754 0.739967 0.965632 0.047 Uiso 1 1 calc R
C21 C 0.1073(4) 0.83177(19) 0.99685(14) 0.0546(8) Uani 1 1 d .
H21A H 0.023135 0.834016 1.014801 0.066 Uiso 1 1 calc R
H21B H 0.171629 0.848558 1.024254 0.066 Uiso 1 1 calc R
C22 C 0.1092(4) 0.89278(18) 0.95000(15) 0.0572(9) Uani 1 1 d .
H22A H 0.196187 0.895729 0.934733 0.069 Uiso 1 1 calc R
H22B H 0.086782 0.948316 0.963990 0.069 Uiso 1 1 calc R
C23 C 0.0170(3) 0.86889(16) 0.90460(13) 0.0456(7) Uani 1 1 d .
H23 H -0.070239 0.866410 0.920641 0.055 Uiso 1 1 calc R
C24 C 0.0527(3) 0.78223(16) 0.88498(12) 0.0397(6) Uani 1 1 d .
H24A H -0.007016 0.764838 0.855867 0.048 Uiso 1 1 calc R
H24B H 0.139057 0.783571 0.869006 0.048 Uiso 1 1 calc R
C25 C 0.1255(3) 0.6836(2) 1.02885(13) 0.0490(7) Uani 1 1 d .
H25 H 0.173237 0.711214 1.059163 0.059 Uiso 1 1 calc R
C26 C -0.0095(3) 0.6717(2) 1.04963(14) 0.0563(8) Uani 1 1 d .
H26A H -0.047711 0.725782 1.057054 0.084 Uiso 1 1 calc GR
H26B H -0.007972 0.638992 1.083411 0.084 Uiso 1 1 calc GR
H26C H -0.059639 0.642745 1.021804 0.084 Uiso 1 1 calc GR
C27 C 0.1884(4) 0.5990(2) 1.02060(17) 0.0668(10) Uani 1 1 d .
H27A H 0.133000 0.563936 0.998238 0.100 Uiso 1 1 calc GR
H27B H 0.202225 0.572843 1.056301 0.100 Uiso 1 1 calc GR
H27C H 0.270005 0.606276 1.001970 0.100 Uiso 1 1 calc GR
C28 C 0.0159(4) 0.9313(2) 0.85825(17) 0.0674(10) Uani 1 1 d .
H28A H 0.099840 0.933002 0.840946 0.101 Uiso 1 1 calc GR
H28B H -0.004884 0.986105 0.872827 0.101 Uiso 1 1 calc GR
H28C H -0.047804 0.915191 0.831042 0.101 Uiso 1 1 calc GR
C29 C -0.0672(4) 0.54106(17) 0.77755(13) 0.0487(8) Uani 1 1 d .
H29A H -0.114501 0.582480 0.798564 0.073 Uiso 1 1 calc GR
H29B H -0.108543 0.532536 0.742029 0.073 Uiso 1 1 calc GR
H29C H 0.019907 0.560400 0.771755 0.073 Uiso 1 1 calc GR
C30 C -0.3411(3) 0.2549(2) 0.8291(2) 0.0671(11) Uani 1 1 d .
H30A H -0.341049 0.269098 0.868165 0.101 Uiso 1 1 calc GR
H30B H -0.391067 0.204545 0.823425 0.101 Uiso 1 1 calc GR
H30C H -0.378538 0.300369 0.808103 0.101 Uiso 1 1 calc GR
C31 C -0.2049(5) 0.2147(2) 0.74987(14) 0.0690(12) Uani 1 1 d .
H31A H -0.246152 0.257787 0.727962 0.104 Uiso 1 1 calc GR
H31B H -0.251629 0.162678 0.745805 0.104 Uiso 1 1 calc GR
H31C H -0.117429 0.207158 0.737200 0.104 Uiso 1 1 calc GR
C32 C -0.0387(4) 0.1987(2) 1.04523(12) 0.0554(9) Uani 1 1 d .
H32A H 0.005126 0.157298 1.067587 0.083 Uiso 1 1 calc GR
H32B H -0.122095 0.210474 1.061202 0.083 Uiso 1 1 calc GR
H32C H 0.011743 0.249611 1.044218 0.083 Uiso 1 1 calc GR
C33 C -0.1286(3) 0.0840(2) 0.98945(16) 0.0570(9) Uani 1 1 d .
H33A H -0.142658 0.063296 0.952207 0.085 Uiso 1 1 calc GR
H33B H -0.210656 0.093038 1.007424 0.085 Uiso 1 1 calc GR
H33C H -0.079410 0.043441 1.010349 0.085 Uiso 1 1 calc GR
C34 C 0.3880(3) 0.04939(16) 0.82578(11) 0.0339(6) Uani 1 1 d .
C35 C 0.5209(3) -0.02083(16) 0.76287(11) 0.0333(6) Uani 1 1 d .
H35 H 0.439839 -0.048399 0.751940 0.040 Uiso 1 1 calc R
C36 C 0.5909(2) 0.00752(16) 0.71167(10) 0.0334(6) Uani 1 1 d .
H36 H 0.670223 0.035792 0.724120 0.040 Uiso 1 1 calc R
C37 C 0.6316(3) -0.06925(19) 0.67958(12) 0.0445(7) Uani 1 1 d .
H37A H 0.554959 -0.097470 0.665381 0.053 Uiso 1 1 calc R
H37B H 0.683347 -0.051877 0.647757 0.053 Uiso 1 1 calc R
C38 C 0.7076(3) -0.1298(2) 0.71387(14) 0.0541(8) Uani 1 1 d .
H38A H 0.788915 -0.103817 0.724594 0.065 Uiso 1 1 calc R
H38B H 0.727308 -0.179216 0.691505 0.065 Uiso 1 1 calc R
C39 C 0.6366(3) -0.15654(18) 0.76524(14) 0.0457(7) Uani 1 1 d .
H39 H 0.556974 -0.184993 0.753344 0.055 Uiso 1 1 calc R
C40 C 0.5983(3) -0.07965(18) 0.79770(12) 0.0436(7) Uani 1 1 d .
H40A H 0.547853 -0.096442 0.830064 0.052 Uiso 1 1 calc R
H40B H 0.675503 -0.051071 0.810917 0.052 Uiso 1 1 calc R
C41 C 0.5154(3) 0.0706(2) 0.67771(13) 0.0465(7) Uani 1 1 d .
H41 H 0.488590 0.115820 0.703102 0.056 Uiso 1 1 calc R
C42 C 0.5976(4) 0.1095(3) 0.63339(15) 0.0661(10) Uani 1 1 d .
H42A H 0.675873 0.130807 0.649840 0.099 Uiso 1 1 calc GR
H42B H 0.551112 0.154928 0.616029 0.099 Uiso 1 1 calc GR
H42C H 0.618750 0.067730 0.605764 0.099 Uiso 1 1 calc GR
C43 C 0.3962(4) 0.0357(3) 0.6517(2) 0.0924(16) Uani 1 1 d .
H43A H 0.419603 -0.004966 0.623719 0.139 Uiso 1 1 calc GR
H43B H 0.347628 0.080524 0.634772 0.139 Uiso 1 1 calc GR
H43C H 0.344319 0.008840 0.679926 0.139 Uiso 1 1 calc GR
C44 C 0.7120(4) -0.2172(2) 0.80025(19) 0.0744(11) Uani 1 1 d .
H44A H 0.790936 -0.190957 0.812415 0.112 Uiso 1 1 calc GR
H44B H 0.731990 -0.266474 0.778568 0.112 Uiso 1 1 calc GR
H44C H 0.661453 -0.233121 0.832264 0.112 Uiso 1 1 calc GR
C45 C 0.3983(3) 0.0562(2) 0.96040(14) 0.0512(8) Uani 1 1 d .
H45A H 0.390632 0.044508 0.999666 0.077 Uiso 1 1 calc GR
H45B H 0.472784 0.091101 0.953976 0.077 Uiso 1 1 calc GR
H45C H 0.407778 0.004131 0.940270 0.077 Uiso 1 1 calc GR

loop_
_atom_site_aniso_label
_atom_site_aniso_U_11
_atom_site_aniso_U_22
_atom_site_aniso_U_33
_atom_site_aniso_U_23
_atom_site_aniso_U_13
_atom_site_aniso_U_12
O1 0.0330(9) 0.0232(8) 0.0518(11) -0.0140(8) 0.0008(8) -0.0035(7)
O2 0.0343(10) 0.0418(11) 0.0642(13) -0.0230(10) 0.0082(9) -0.0089(9)
O3 0.0313(9) 0.0248(8) 0.0565(11) -0.0173(8) 0.0053(8) -0.0057(7)
O4 0.0403(10) 0.0286(9) 0.0505(11) -0.0084(8) 0.0158(9) -0.0011(8)
O5 0.0509(12) 0.0430(11) 0.0625(14) -0.0186(10) 0.0244(11) -0.0142(10)
O6 0.0386(10) 0.0330(9) 0.0437(11) -0.0085(8) 0.0136(8) -0.0028(8)
C1 0.0310(12) 0.0264(12) 0.0316(12) -0.0068(10) -0.0016(10) 0.0010(10)
C2 0.0298(12) 0.0218(11) 0.0376(14) -0.0092(10) 0.0015(10) -0.0018(10)
C3 0.0378(13) 0.0237(12) 0.0342(13) -0.0034(10) 0.0014(11) -0.0004(11)
C4 0.0366(13) 0.0271(12) 0.0304(12) -0.0029(10) -0.0028(10) 0.0007(11)
C5 0.0298(12) 0.0226(11) 0.0294(12) -0.0056(10) -0.0003(10) 0.0004(10)
C6 0.0287(11) 0.0234(11) 0.0283(12) -0.0046(9) 0.0007(9) -0.0004(10)
C7 0.0348(13) 0.0245(11) 0.0317(12) 0.0007(10) 0.0021(10) -0.0007(11)
C8 0.0436(15) 0.0256(12) 0.0478(15) -0.0004(12) -0.0061(12) -0.0079(12)
C9 0.0397(14) 0.0269(12) 0.0372(14) -0.0047(11) -0.0072(12) -0.0052(11)
C10 0.0401(15) 0.0396(15) 0.0414(15) 0.0042(12) 0.0123(12) 0.0062(13)
C11 0.0462(15) 0.0324(13) 0.0322(13) 0.0012(11) 0.0112(12) 0.0011(12)
C12 0.0404(13) 0.0196(10) 0.0278(12) -0.0034(9) 0.0033(11) -0.0046(10)
C13 0.0360(13) 0.0167(10) 0.0285(12) -0.0047(9) 0.0015(10) -0.0020(10)
C14 0.0391(13) 0.0237(11) 0.0264(11) -0.0013(10) 0.0049(10) -0.0018(11)
C15 0.0345(13) 0.0225(11) 0.0369(13) -0.0049(10) 0.0073(11) -0.0003(10)
C16 0.0416(14) 0.0231(12) 0.0390(14) -0.0046(11) -0.0039(12) -0.0001(11)
C17 0.0489(15) 0.0230(12) 0.0275(12) -0.0013(10) -0.0029(11) 0.0009(11)
C18 0.0315(13) 0.0261(12) 0.0339(13) -0.0057(10) -0.0007(10) -0.0037(10)
C19 0.0314(12) 0.0232(11) 0.0430(15) -0.0115(11) 0.0052(11) -0.0026(10)
C20 0.0379(14) 0.0336(14) 0.0462(16) -0.0137(12) 0.0002(12) -0.0056(12)
C21 0.074(2) 0.0383(16) 0.0512(18) -0.0199(14) 0.0030(16) -0.0081(16)
C22 0.078(2) 0.0277(14) 0.067(2) -0.0143(14) 0.0123(18) -0.0122(15)
C23 0.0527(17) 0.0261(13) 0.0579(18) -0.0003(13) 0.0190(15) -0.0012(13)
C24 0.0431(15) 0.0325(13) 0.0435(15) -0.0066(12) 0.0066(12) -0.0030(12)
C25 0.0534(18) 0.0450(16) 0.0485(17) -0.0070(14) -0.0146(14) -0.0002(15)
C26 0.067(2) 0.0503(18) 0.0516(18) 0.0077(15) 0.0035(17) -0.0034(17)
C27 0.065(2) 0.059(2) 0.076(2) 0.0022(19) -0.0227(19) 0.0151(19)
C28 0.079(3) 0.0428(17) 0.081(3) 0.0161(18) 0.017(2) -0.0021(18)
C29 0.073(2) 0.0271(14) 0.0459(16) 0.0029(12) -0.0039(15) -0.0052(15)
C30 0.0347(16) 0.0526(19) 0.114(3) 0.008(2) -0.0104(19) -0.0073(15)
C31 0.124(4) 0.0392(17) 0.0437(19) -0.0093(14) -0.020(2) -0.017(2)
C32 0.080(2) 0.0518(18) 0.0342(15) -0.0036(14) 0.0166(15) 0.0137(18)
C33 0.062(2) 0.0415(17) 0.068(2) 0.0087(15) 0.0222(17) -0.0060(16)
C34 0.0350(13) 0.0310(13) 0.0358(13) -0.0030(11) 0.0052(11) 0.0001(12)
C35 0.0365(13) 0.0303(12) 0.0331(13) -0.0082(11) 0.0059(11) -0.0004(11)
C36 0.0306(13) 0.0361(13) 0.0334(13) -0.0014(11) 0.0031(10) -0.0057(11)
C37 0.0500(16) 0.0463(16) 0.0373(15) -0.0075(13) 0.0123(13) -0.0022(14)
C38 0.0548(19) 0.0464(18) 0.061(2) -0.0061(15) 0.0177(16) 0.0120(15)
C39 0.0460(16) 0.0369(15) 0.0542(17) -0.0018(14) 0.0008(14) 0.0032(13)
C40 0.0533(17) 0.0409(15) 0.0367(14) 0.0005(12) 0.0017(13) 0.0041(14)
C41 0.0442(16) 0.0485(17) 0.0467(17) 0.0094(14) 0.0037(13) 0.0029(14)
C42 0.070(2) 0.079(2) 0.0491(18) 0.0239(18) -0.0022(18) -0.011(2)
C43 0.049(2) 0.111(4) 0.117(4) 0.049(3) -0.028(2) -0.013(2)
C44 0.080(3) 0.056(2) 0.088(3) 0.014(2) -0.004(2) 0.017(2)
C45 0.0536(17) 0.0437(16) 0.0562(18) -0.0039(15) -0.0108(15) 0.0149(15)

loop_
_atom_type_symbol
_atom_type_description
_atom_type_scat_dispersion_real
_atom_type_scat_dispersion_imag
_atom_type_scat_source
C C 0.0181 0.0091 'International Tables Vol C Tables 4.2.6.8 and 6.1.1.4'
H H 0.0000 0.0000 'International Tables Vol C Tables 4.2.6.8 and 6.1.1.4'
O O 0.0492 0.0322 'International Tables Vol C Tables 4.2.6.8 and 6.1.1.4'

loop_
_geom_angle_atom_site_label_1
_geom_angle_atom_site_label_2
_geom_angle_atom_site_label_3
_geom_angle
C18 O1 C2 115.97(19)
C18 O3 C19 118.04(19)
C34 O4 C15 116.15(19)
C34 O6 C35 115.9(2)
C2 C1 H1 120.9
C2 C1 C6 118.3(2)
C6 C1 H1 120.9
C1 C2 O1 117.8(2)
C1 C2 C3 123.5(2)
C3 C2 O1 118.5(2)
C2 C3 C4 117.0(2)
C2 C3 C29 121.4(2)
C4 C3 C29 121.6(2)
C3 C4 H4 119.8
C5 C4 C3 120.4(2)
C5 C4 H4 119.8
C4 C5 C9 127.4(2)
C6 C5 C4 120.8(2)
C6 C5 C9 111.7(2)
C1 C6 C7 128.2(2)
C5 C6 C1 119.9(2)
C5 C6 C7 111.9(2)
C6 C7 C8 101.2(2)
C6 C7 C10 111.5(2)
C10 C7 C8 116.4(2)
C13 C7 C6 115.1(2)
C13 C7 C8 111.8(2)
C13 C7 C10 101.4(2)
C7 C8 H8A 109.9
C7 C8 H8B 109.9
H8A C8 H8B 108.3
C9 C8 C7 108.8(2)
C9 C8 H8A 109.9
C9 C8 H8B 109.9
C5 C9 C8 102.0(2)
C5 C9 C30 108.5(2)
C5 C9 C31 112.9(2)
C8 C9 C30 111.0(3)
C31 C9 C8 112.7(3)
C31 C9 C30 109.4(3)
C7 C10 H10A 110.0
C7 C10 H10B 110.0
H10A C10 H10B 108.4
C11 C10 C7 108.5(2)
C11 C10 H10A 110.0
C11 C10 H10B 110.0
C12 C11 C10 102.1(2)
C12 C11 C32 113.0(3)
C12 C11 C33 109.8(2)
C32 C11 C10 111.6(2)
C33 C11 C10 111.4(3)
C33 C11 C32 108.8(3)
C13 C12 C11 111.4(2)
C13 C12 C17 119.9(2)
C17 C12 C11 128.6(2)
C12 C13 C7 112.3(2)
C14 C13 C7 127.4(2)
C14 C13 C12 120.2(2)
C13 C14 H14 120.7
C15 C14 C13 118.6(2)
C15 C14 H14 120.7
C14 C15 O4 118.0(2)
C14 C15 C16 123.0(2)
C16 C15 O4 118.9(2)
C15 C16 C17 117.1(2)
C15 C16 C45 121.6(3)
C17 C16 C45 121.3(3)
C12 C17 H17 119.4
C16 C17 C12 121.1(2)
C16 C17 H17 119.4
O2 C18 O1 125.6(2)
O2 C18 O3 128.3(2)
O3 C18 O1 106.1(2)
O3 C19 H19 109.7
O3 C19 C20 107.6(2)
O3 C19 C24 106.3(2)
C20 C19 H19 109.7
C24 C19 H19 109.7
C24 C19 C20 113.8(2)
C19 C20 H20 107.2
C19 C20 C21 109.3(3)
C19 C20 C25 115.5(2)
C21 C20 H20 107.2
C25 C20 H20 107.2
C25 C20 C21 110.2(2)
C20 C21 H21A 108.8
C20 C21 H21B 108.8
H21A C21 H21B 107.7
C22 C21 C20 113.6(3)
C22 C21 H21A 108.8
C22 C21 H21B 108.8
C21 C22 H22A 109.2
C21 C22 H22B 109.2
C21 C22 C23 112.1(3)
H22A C22 H22B 107.9
C23 C22 H22A 109.2
C23 C22 H22B 109.2
C22 C23 H23 108.2
C22 C23 C24 107.7(3)
C24 C23 H23 108.2
C28 C23 C22 112.2(3)
C28 C23 H23 108.2
C28 C23 C24 112.3(3)
C19 C24 C23 111.9(2)
C19 C24 H24A 109.2
C19 C24 H24B 109.2
C23 C24 H24A 109.2
C23 C24 H24B 109.2
H24A C24 H24B 107.9
C20 C25 H25 106.2
C26 C25 C20 113.3(3)
C26 C25 H25 106.2
C26 C25 C27 109.6(3)
C27 C25 C20 114.7(3)
C27 C25 H25 106.2
C25 C26 H26A 109.5
C25 C26 H26B 109.5
C25 C26 H26C 109.5
H26A C26 H26B 109.5
H26A C26 H26C 109.5
H26B C26 H26C 109.5
C25 C27 H27A 109.5
C25 C27 H27B 109.5
C25 C27 H27C 109.5
H27A C27 H27B 109.5
H27A C27 H27C 109.5
H27B C27 H27C 109.5
C23 C28 H28A 109.5
C23 C28 H28B 109.5
C23 C28 H28C 109.5
H28A C28 H28B 109.5
H28A C28 H28C 109.5
H28B C28 H28C 109.5
C3 C29 H29A 109.5
C3 C29 H29B 109.5
C3 C29 H29C 109.5
H29A C29 H29B 109.5
H29A C29 H29C 109.5
H29B C29 H29C 109.5
C9 C30 H30A 109.5
C9 C30 H30B 109.5
C9 C30 H30C 109.5
H30A C30 H30B 109.5
H30A C30 H30C 109.5
H30B C30 H30C 109.5
C9 C31 H31A 109.5
C9 C31 H31B 109.5
C9 C31 H31C 109.5
H31A C31 H31B 109.5
H31A C31 H31C 109.5
H31B C31 H31C 109.5
C11 C32 H32A 109.5
C11 C32 H32B 109.5
C11 C32 H32C 109.5
H32A C32 H32B 109.5
H32A C32 H32C 109.5
H32B C32 H32C 109.5
C11 C33 H33A 109.5
C11 C33 H33B 109.5
C11 C33 H33C 109.5
H33A C33 H33B 109.5
H33A C33 H33C 109.5
H33B C33 H33C 109.5
O5 C34 O4 125.4(2)
O5 C34 O6 127.2(2)
O6 C34 O4 107.4(2)
O6 C35 H35 109.2
O6 C35 C36 107.3(2)
O6 C35 C40 108.9(2)
C36 C35 H35 109.2
C40 C35 H35 109.2
C40 C35 C36 112.9(2)
C35 C36 H36 107.0
C35 C36 C37 108.1(2)
C35 C36 C41 113.1(2)
C37 C36 H36 107.0
C37 C36 C41 114.1(2)
C41 C36 H36 107.0
C36 C37 H37A 109.0
C36 C37 H37B 109.0
H37A C37 H37B 107.8
C38 C37 C36 113.0(2)
C38 C37 H37A 109.0
C38 C37 H37B 109.0
C37 C38 H38A 109.2
C37 C38 H38B 109.2
C37 C38 C39 112.2(3)
H38A C38 H38B 107.9
C39 C38 H38A 109.2
C39 C38 H38B 109.2
C38 C39 H39 107.7
C38 C39 C40 109.0(3)
C38 C39 C44 112.9(3)
C40 C39 H39 107.7
C44 C39 H39 107.7
C44 C39 C40 111.8(3)
C35 C40 C39 111.3(2)
C35 C40 H40A 109.4
C35 C40 H40B 109.4
C39 C40 H40A 109.4
C39 C40 H40B 109.4
H40A C40 H40B 108.0
C36 C41 H41 107.3
C42 C41 C36 111.3(3)
C42 C41 H41 107.3
C43 C41 C36 114.0(3)
C43 C41 H41 107.3
C43 C41 C42 109.2(3)
C41 C42 H42A 109.5
C41 C42 H42B 109.5
C41 C42 H42C 109.5
H42A C42 H42B 109.5
H42A C42 H42C 109.5
H42B C42 H42C 109.5
C41 C43 H43A 109.5
C41 C43 H43B 109.5
C41 C43 H43C 109.5
H43A C43 H43B 109.5
H43A C43 H43C 109.5
H43B C43 H43C 109.5
C39 C44 H44A 109.5
C39 C44 H44B 109.5
C39 C44 H44C 109.5
H44A C44 H44B 109.5
H44A C44 H44C 109.5
H44B C44 H44C 109.5
C16 C45 H45A 109.5
C16 C45 H45B 109.5
C16 C45 H45C 109.5
H45A C45 H45B 109.5
H45A C45 H45C 109.5
H45B C45 H45C 109.5

loop_
_geom_bond_atom_site_label_1
_geom_bond_atom_site_label_2
_geom_bond_distance
O1 C2 1.411(3)
O1 C18 1.359(3)
O2 C18 1.182(3)
O3 C18 1.321(3)
O3 C19 1.465(3)
O4 C15 1.415(3)
O4 C34 1.351(3)
O5 C34 1.188(3)
O6 C34 1.324(3)
O6 C35 1.469(3)
C1 H1 0.9500
C1 C2 1.374(3)
C1 C6 1.392(3)
C2 C3 1.394(4)
C3 C4 1.396(3)
C3 C29 1.504(4)
C4 H4 0.9500
C4 C5 1.388(4)
C5 C6 1.385(3)
C5 C9 1.517(3)
C6 C7 1.524(3)
C7 C8 1.561(4)
C7 C10 1.559(4)
C7 C13 1.513(4)
C8 H8A 0.9900
C8 H8B 0.9900
C8 C9 1.533(4)
C9 C30 1.534(4)
C9 C31 1.522(4)
C10 H10A 0.9900
C10 H10B 0.9900
C10 C11 1.541(4)
C11 C12 1.514(4)
C11 C32 1.532(4)
C11 C33 1.530(4)
C12 C13 1.387(3)
C12 C17 1.394(4)
C13 C14 1.387(4)
C14 H14 0.9500
C14 C15 1.384(4)
C15 C16 1.391(4)
C16 C17 1.393(4)
C16 C45 1.499(4)
C17 H17 0.9500
C19 H19 1.0000
C19 C20 1.517(4)
C19 C24 1.511(4)
C20 H20 1.0000
C20 C21 1.543(4)
C20 C25 1.541(5)
C21 H21A 0.9900
C21 H21B 0.9900
C21 C22 1.511(5)
C22 H22A 0.9900
C22 H22B 0.9900
C22 C23 1.523(5)
C23 H23 1.0000
C23 C24 1.529(4)
C23 C28 1.517(5)
C24 H24A 0.9900
C24 H24B 0.9900
C25 H25 1.0000
C25 C26 1.522(5)
C25 C27 1.533(5)
C26 H26A 0.9800
C26 H26B 0.9800
C26 H26C 0.9800
C27 H27A 0.9800
C27 H27B 0.9800
C27 H27C 0.9800
C28 H28A 0.9800
C28 H28B 0.9800
C28 H28C 0.9800
C29 H29A 0.9800
C29 H29B 0.9800
C29 H29C 0.9800
C30 H30A 0.9800
C30 H30B 0.9800
C30 H30C 0.9800
C31 H31A 0.9800
C31 H31B 0.9800
C31 H31C 0.9800
C32 H32A 0.9800
C32 H32B 0.9800
C32 H32C 0.9800
C33 H33A 0.9800
C33 H33B 0.9800
C33 H33C 0.9800
C35 H35 1.0000
C35 C36 1.522(4)
C35 C40 1.514(4)
C36 H36 1.0000
C36 C37 1.530(4)
C36 C41 1.536(4)
C37 H37A 0.9900
C37 H37B 0.9900
C37 C38 1.517(5)
C38 H38A 0.9900
C38 H38B 0.9900
C38 C39 1.522(5)
C39 H39 1.0000
C39 C40 1.529(4)
C39 C44 1.524(5)
C40 H40A 0.9900
C40 H40B 0.9900
C41 H41 1.0000
C41 C42 1.522(5)
C41 C43 1.516(5)
C42 H42A 0.9800
C42 H42B 0.9800
C42 H42C 0.9800
C43 H43A 0.9800
C43 H43B 0.9800
C43 H43C 0.9800
C44 H44A 0.9800
C44 H44B 0.9800
C44 H44C 0.9800
C45 H45A 0.9800
C45 H45B 0.9800
C45 H45C 0.9800
